data_7013630
loop_
_publ_author_name
'Garlaschelli, Luigi'
'Greco, Francesco'
'Peli, Giulia'
'Manassero, Mario'
'Sansoni, Mirella'
'Pergola, Roberto Della'

_publ_section_title
;
 A coordinatively flexible ligand for carbonyl clusters: bridging and
 terminal SnCl3 groups in the iridium clusters [Ir4(CO)11(\m-SnCl3)]-,
 [Ir4(CO)10(SnCl3)(\m-SnCl3)]2- and [Ir6(CO)15(\m3-SnCl3)]-
;
_journal_coden_ASTM DTARAF
_journal_issue 24
_journal_name_full 'Dalton Transactions'
_journal_page_first 4700
_journal_page_last 4703
_journal_paper_doi 10.1039/b310790f
_journal_year 2003
_chemical_formula_sum 'C32 H22 Cl5 Ir6 N O15 Sn'
_chemical_formula_weight 2109.68
_space_group_IT_number 2
_symmetry_cell_setting triclinic
_symmetry_space_group_name_Hall '-P 1'
_symmetry_space_group_name_H-M 'P -1'
_audit_creation_method 'from The Personal SDP version 2.1.1'
_cell_angle_alpha 85.64(1)
_cell_angle_beta 81.15(1)
_cell_angle_gamma 78.11(1)
_cell_formula_units_Z 2
_cell_length_a 10.321(1)
_cell_length_b 15.465(2)
_cell_length_c 15.482(2)
_cell_measurement_reflns_used 62
_cell_measurement_temperature 223
_cell_measurement_theta_max 23
_cell_measurement_theta_min 3
_cell_volume 2386.8(5)
_computing_cell_refinement 'SMART (Bruker)'
_computing_data_collection 'SMART (Bruker)'
_computing_data_reduction 'SAINT (Bruker)'
_computing_molecular_graphics 'The Personal SDP (1991)'
_computing_publication_material 'The Personal SDP (1991)'
_computing_structure_refinement ' Full-matrix least-squares  (The Personal SDP, 1991)'
_computing_structure_solution ' SHELXS-86  (Sheldrick, 1986) as implemented in The Personal SDP'
_diffrn_ambient_temperature 223
_diffrn_measurement_device 'SMART (Bruker)'
_diffrn_measurement_method omega
_diffrn_radiation_detector 'SMART CCD area detector'
_diffrn_radiation_monochromator graphite
_diffrn_radiation_source 'fine-focus sealed tube'
_diffrn_radiation_type Mo-K\a
_diffrn_radiation_wavelength 0.7107
_diffrn_reflns_av_R_equivalents 0.0370
_diffrn_reflns_limit_h_max 13
_diffrn_reflns_limit_h_min -13
_diffrn_reflns_limit_k_max 20
_diffrn_reflns_limit_k_min -20
_diffrn_reflns_limit_l_max 20
_diffrn_reflns_limit_l_min -20
_diffrn_reflns_reduction_process SAINT
_diffrn_reflns_theta_max 26.00
_diffrn_reflns_theta_min 3.00
_diffrn_standards_decay_% 0.00
_diffrn_standards_number 182
_exptl_absorpt_coefficient_mu 17.46
_exptl_absorpt_correction_T_max 1.000
_exptl_absorpt_correction_T_min 0.228
_exptl_absorpt_correction_type empirical
_exptl_absorpt_process_details '  SADABS'
_exptl_crystal_colour yellow-orange
_exptl_crystal_density_diffrn 2.935
_exptl_crystal_description plate
_exptl_crystal_F_000 1876
_exptl_crystal_size_max 0.345
_exptl_crystal_size_mid 0.336
_exptl_crystal_size_min 0.025
_refine_diff_density_max 2.514
_refine_diff_density_min -2.321
_refine_ls_goodness_of_fit_all 0.994
_refine_ls_goodness_of_fit_obs 0.994
_refine_ls_hydrogen_treatment noref
_refine_ls_matrix_type full
_refine_ls_number_constraints 0
_refine_ls_number_parameters 534
_refine_ls_number_reflns 11832
_refine_ls_number_restraints 0
_refine_ls_R_factor_all 0.045
_refine_ls_R_factor_obs 0.045
_refine_ls_shift/esd_max 0.088
_refine_ls_shift/esd_mean 0.003
_refine_ls_structure_factor_coef Fsqd
_refine_ls_weighting_scheme calc
_refine_ls_wR_factor_obs 0.071
_cod_data_source_file b310790f.txt
_cod_data_source_block '[NMe2(CH2Ph)2]_3_CH2Cl2'
_cod_database_code 7013630
_diffrn_reflns_number_total 30518
_diffrn_reflns_number_independent 11832
_total_number_of_frames 2450
_time_per_frame_seconds 20
_frame_width_degrees 0.30
_detector_sample_distance_cm 4.00
_conventional_r1_(i>2\s(i)) 0.028
_refine_diff_density_esd 0.541

loop_
_symmetry_equiv_pos_as_xyz
+x,+y,+z
-x,-y,-z

loop_
_atom_site_aniso_label
_atom_site_aniso_U_11
_atom_site_aniso_U_22
_atom_site_aniso_U_33
_atom_site_aniso_U_12
_atom_site_aniso_U_13
_atom_site_aniso_U_23
_atom_site_aniso_type_symbol
IR1 0.0352(1) 0.0229(1) 0.0267(1) 0.00129(9) -0.00471(9) -0.00514(9) IR
IR2 0.02779(9) 0.02492(9) 0.0214(1) -0.00401(8) 0.00186(8) -0.00631(8) IR
IR3 0.03022(9) 0.0279(1) 0.0260(1) -0.00901(8) 0.00145(9) -0.00736(9) IR
IR4 0.0356(1) 0.0250(1) 0.0211(1) -0.00395(8) 0.00161(9) -0.00576(9) IR
IR5 0.0293(1) 0.02444(9) 0.0260(1) -0.00017(8) -0.00217(9) -0.00365(9) IR
IR6 0.02675(9) 0.0276(1) 0.0316(1) -0.00571(8) -0.00131(9) -0.00929(9) IR
SN 0.0485(2) 0.0233(2) 0.0301(2) -0.0057(2) 0.0006(2) -0.0102(2) SN
CL1 0.081(1) 0.0453(8) 0.0396(9) -0.0202(7) -0.0106(8) -0.0148(7) CL
CL2 0.122(1) 0.0306(7) 0.046(1) -0.0251(8) -0.002(1) -0.0040(8) CL
CL3 0.063(1) 0.0507(9) 0.069(1) 0.0141(9) 0.0033(9) -0.0293(8) CL
O1 0.116(4) 0.050(3) 0.045(3) -0.011(3) -0.007(3) 0.004(3) O
O2 0.050(3) 0.072(3) 0.100(5) 0.018(3) -0.013(3) -0.017(3) O
O3 0.039(2) 0.085(3) 0.053(3) -0.001(2) 0.012(2) -0.014(3) O
O4 0.052(2) 0.068(3) 0.041(3) -0.010(2) -0.008(2) -0.007(2) O
O5 0.052(2) 0.118(4) 0.067(3) -0.012(2) -0.024(2) -0.042(3) O
O6 0.094(3) 0.064(3) 0.084(4) -0.046(2) 0.031(3) -0.007(3) O
O7 0.074(3) 0.049(3) 0.037(3) -0.014(2) 0.007(2) 0.005(2) O
O8 0.058(2) 0.041(2) 0.055(3) -0.012(2) 0.006(2) -0.025(2) O
O9 0.063(3) 0.110(4) 0.052(3) 0.012(3) -0.018(3) 0.000(3) O
O10 0.067(3) 0.022(2) 0.081(4) -0.004(2) 0.014(3) -0.011(2) O
O11 0.030(2) 0.097(4) 0.130(5) -0.014(2) 0.001(3) -0.049(3) O
O12 0.070(3) 0.033(2) 0.051(3) -0.014(2) -0.005(2) -0.008(2) O
O13 0.054(2) 0.039(2) 0.042(3) -0.004(2) -0.014(2) -0.004(2) O
O14 0.042(2) 0.035(2) 0.039(3) -0.010(2) 0.005(2) -0.006(2) O
O15 0.034(2) 0.046(2) 0.036(2) -0.005(2) 0.005(2) -0.012(2) O
C1 0.066(4) 0.033(3) 0.026(3) 0.003(3) -0.010(3) 0.001(3) C
C2 0.050(3) 0.034(3) 0.054(4) 0.005(3) -0.011(3) -0.005(3) C
C3 0.041(3) 0.037(3) 0.027(3) -0.005(2) 0.000(3) -0.006(3) C
C4 0.039(3) 0.036(3) 0.023(3) -0.005(2) 0.002(2) -0.008(2) C
C5 0.031(3) 0.057(4) 0.045(4) -0.005(3) 0.005(3) -0.019(3) C
C6 0.063(4) 0.041(3) 0.035(4) -0.023(3) 0.005(3) -0.009(3) C
C7 0.044(3) 0.031(3) 0.027(3) -0.001(2) -0.002(3) -0.009(2) C
C8 0.036(3) 0.039(3) 0.032(3) -0.010(2) 0.004(3) -0.001(3) C
C9 0.038(3) 0.059(4) 0.029(3) 0.007(3) -0.010(3) 0.001(3) C
C10 0.036(3) 0.031(3) 0.042(4) -0.009(2) 0.000(3) 0.008(3) C
C11 0.034(3) 0.046(3) 0.065(4) -0.010(2) -0.005(3) -0.019(3) C
C12 0.033(3) 0.035(3) 0.031(3) -0.006(2) -0.003(2) -0.004(3) C
C13 0.045(3) 0.030(3) 0.038(4) -0.002(3) -0.004(3) -0.006(3) C
C14 0.037(3) 0.026(3) 0.029(3) -0.006(2) 0.005(2) -0.002(2) C
C15 0.034(3) 0.033(3) 0.023(3) -0.004(2) 0.005(2) -0.010(2) C
C101 0.043(3) 0.037(3) 0.037(4) -0.008(3) -0.001(3) 0.004(3) C
C102 0.037(3) 0.048(3) 0.038(4) -0.008(3) 0.004(3) -0.006(3) C
C103 0.045(3) 0.051(4) 0.040(4) -0.003(3) -0.003(3) 0.000(3) C
C104 0.056(4) 0.068(5) 0.052(5) 0.008(4) -0.007(4) -0.003(4) C
C105 0.045(4) 0.074(5) 0.066(5) 0.000(4) -0.011(4) 0.008(4) C
C106 0.072(4) 0.080(5) 0.047(4) -0.023(4) -0.021(3) 0.004(4) C
C107 0.054(4) 0.058(4) 0.046(4) -0.014(3) -0.005(3) -0.016(3) C
C111 0.054(3) 0.028(3) 0.036(4) -0.009(3) -0.004(3) -0.001(3) C
C112 0.047(3) 0.044(4) 0.064(5) -0.012(3) -0.013(3) 0.016(4) C
C113 0.088(4) 0.066(5) 0.087(5) -0.030(3) -0.055(3) 0.018(4) C
C114 0.112(6) 0.092(6) 0.16(1) -0.053(5) -0.070(6) 0.046(7) C
C115 0.063(5) 0.165(8) 0.20(1) -0.054(5) -0.056(5) 0.123(7) C
C116 0.060(5) 0.17(1) 0.108(8) -0.007(6) 0.004(6) 0.057(7) C
C117 0.047(4) 0.106(7) 0.068(6) 0.008(5) 0.000(4) 0.012(5) C
C121 0.046(3) 0.038(3) 0.037(4) -0.013(3) 0.004(3) -0.004(3) C
C131 0.064(4) 0.027(3) 0.063(5) -0.005(3) -0.009(3) -0.017(3) C

loop_
_atom_site_label
_atom_site_fract_x
_atom_site_fract_y
_atom_site_fract_z
_atom_site_occupancy
_atom_site_U_iso_or_equiv
_atom_site_thermal_displace_type
_atom_site_type_symbol
IR1 0.06762(2) 0.18055(1) 0.18112(2) 1.00 0.02665(8) Uani IR
IR2 0.10185(2) 0.09711(1) 0.34688(1) 1.00 0.02296(8) Uani IR
IR3 0.32600(2) 0.13808(1) 0.23443(2) 1.00 0.02415(8) Uani IR
IR4 0.26320(2) 0.04710(1) 0.10393(2) 1.00 0.02576(8) Uani IR
IR5 0.29626(2) -0.03620(1) 0.26684(2) 1.00 0.02575(8) Uani IR
IR6 0.04428(2) 0.00513(1) 0.21496(2) 1.00 0.02428(8) Uani IR
SN 0.12899(4) 0.27297(2) 0.30894(3) 1.00 0.0303(2) Uani SN
CL1 0.2296(2) 0.3096(1) 0.4283(1) 1.00 0.0421(7) Uani CL
CL2 0.1803(2) 0.4024(1) 0.2231(1) 1.00 0.0588(9) Uani CL
CL3 -0.0858(2) 0.3558(1) 0.3717(1) 1.00 0.0595(8) Uani CL
CL4 0.309(2) 0.611(2) 0.009(2) 0.50 0.26(1) Uiso CL
CL5 0.1661(8) 0.5256(5) -0.0954(6) 0.50 0.105(2) Uiso CL
CL6 0.1897(8) 0.6490(5) 0.0206(6) 0.50 0.106(3) Uiso CL
CL7 0.266(2) 0.512(2) -0.084(2) 0.50 0.26(1) Uiso CL
O1 0.1242(6) 0.3174(3) 0.0404(4) 1.00 0.069(3) Uani O
O2 -0.2297(5) 0.2551(4) 0.2205(4) 1.00 0.073(3) Uani O
O3 -0.1835(4) 0.1516(4) 0.4322(3) 1.00 0.060(2) Uani O
O4 0.2276(4) 0.0818(3) 0.5121(3) 1.00 0.047(2) Uani O
O5 0.4970(5) 0.1377(4) 0.3757(3) 1.00 0.055(2) Uani O
O6 0.4633(5) 0.2648(3) 0.1181(4) 1.00 0.076(3) Uani O
O7 0.3814(5) 0.1639(3) -0.0384(3) 1.00 0.055(2) Uani O
O8 0.3162(4) -0.1168(3) -0.0021(3) 1.00 0.043(2) Uani O
O9 0.4529(5) -0.0796(4) 0.4182(4) 1.00 0.077(3) Uani O
O10 0.3827(5) -0.2191(3) 0.1981(4) 1.00 0.059(2) Uani O
O11 -0.2549(4) 0.0410(4) 0.2643(4) 1.00 0.068(3) Uani O
O12 0.0610(5) -0.1760(3) 0.1486(3) 1.00 0.044(2) Uani O
O13 -0.0088(4) 0.0919(3) 0.0302(3) 1.00 0.039(2) Uani O
O14 0.0594(4) -0.0906(3) 0.3975(3) 1.00 0.037(2) Uani O
O15 0.5561(4) -0.0026(3) 0.1484(3) 1.00 0.036(2) Uani O
N 0.1521(4) -0.3763(3) 0.3517(3) 1.00 0.034(1) Uiso N
C1 0.1033(7) 0.2666(4) 0.0952(4) 1.00 0.041(3) Uani C
C2 -0.1153(6) 0.2290(4) 0.2060(5) 1.00 0.044(3) Uani C
C3 -0.0753(6) 0.1327(4) 0.4012(4) 1.00 0.033(2) Uani C
C4 0.1771(6) 0.0892(4) 0.4509(4) 1.00 0.030(2) Uani C
C5 0.4330(6) 0.1401(4) 0.3229(5) 1.00 0.040(3) Uani C
C6 0.4081(6) 0.2197(4) 0.1610(4) 1.00 0.039(3) Uani C
C7 0.3352(6) 0.1181(4) 0.0131(4) 1.00 0.032(2) Uani C
C8 0.2990(6) -0.0560(4) 0.0371(4) 1.00 0.035(2) Uani C
C9 0.3936(6) -0.0628(5) 0.3612(4) 1.00 0.043(3) Uani C
C10 0.3502(6) -0.1526(4) 0.2262(4) 1.00 0.038(2) Uani C
C11 -0.1443(6) 0.0276(4) 0.2445(5) 1.00 0.039(3) Uani C
C12 0.0510(5) -0.1057(4) 0.1723(4) 1.00 0.030(2) Uani C
C13 0.0482(6) 0.0856(4) 0.0877(4) 1.00 0.035(3) Uani C
C14 0.0960(5) -0.0388(4) 0.3441(4) 1.00 0.031(2) Uani C
C15 0.4416(5) 0.0212(4) 0.1724(4) 1.00 0.028(2) Uani C
C101 0.0112(6) -0.3930(4) 0.3646(4) 1.00 0.039(3) Uani C
C102 -0.0837(6) -0.3288(4) 0.3134(4) 1.00 0.040(3) Uani C
C103 -0.1521(6) -0.2489(4) 0.3490(5) 1.00 0.046(3) Uani C
C104 -0.2396(7) -0.1912(5) 0.3037(5) 1.00 0.061(4) Uani C
C105 -0.2645(7) -0.2111(5) 0.2247(6) 1.00 0.063(4) Uani C
C106 -0.2014(7) -0.2895(5) 0.1892(5) 1.00 0.056(3) Uani C
C107 -0.1087(7) -0.3493(5) 0.2323(5) 1.00 0.043(3) Uani C
C111 0.2336(6) -0.4482(4) 0.4067(4) 1.00 0.037(3) Uani C
C112 0.3799(6) -0.4483(4) 0.3965(5) 1.00 0.051(3) Uani C
C113 0.4255(7) -0.3954(5) 0.4463(6) 1.00 0.060(4) Uani C
C114 0.5610(9) -0.3947(6) 0.4339(8) 1.00 0.101(5) Uani C
C115 0.6472(8) -0.4501(7) 0.3748(8) 1.00 0.153(6) Uani C
C116 0.5995(9) -0.5036(8) 0.3279(8) 1.00 0.135(6) Uani C
C117 0.4664(8) -0.5034(6) 0.3375(6) 1.00 0.084(4) Uani C
C121 0.2124(6) -0.3793(4) 0.2567(4) 1.00 0.038(3) Uani C
C131 0.1526(7) -0.2879(4) 0.3824(5) 1.00 0.043(3) Uani C
C201 0.170(2) 0.555(1) 0.012(1) 1.00 0.163(8) Uiso C
H1 -0.0238 -0.3889 0.4264 1.00 0.0436 Uiso H
H2 0.0146 -0.4522 0.3467 1.00 0.0436 Uiso H
H3 -0.1374 -0.2342 0.4061 1.00 0.0516 Uiso H
H4 -0.2846 -0.1352 0.3283 1.00 0.0680 Uiso H
H5 -0.3272 -0.1697 0.1935 1.00 0.0700 Uiso H
H6 -0.2210 -0.3039 0.1333 1.00 0.0706 Uiso H
H7 -0.0625 -0.4042 0.2061 1.00 0.0571 Uiso H
H8 0.2228 -0.5053 0.3901 1.00 0.0437 Uiso H
H9 0.1973 -0.4401 0.4678 1.00 0.0437 Uiso H
H10 0.3646 -0.3590 0.4895 1.00 0.0821 Uiso H
H11 0.5956 -0.3555 0.4665 1.00 0.1271 Uiso H
H12 0.7424 -0.4505 0.3671 1.00 0.1560 Uiso H
H13 0.6608 -0.5425 0.2869 1.00 0.1309 Uiso H
H14 0.4323 -0.5415 0.3033 1.00 0.0867 Uiso H
H15 0.2130 -0.4368 0.2353 1.00 0.0447 Uiso H
H16 0.1597 -0.3336 0.2230 1.00 0.0447 Uiso H
H17 0.3033 -0.3696 0.2506 1.00 0.0447 Uiso H
H18 0.1141 -0.2846 0.4436 1.00 0.0562 Uiso H
H19 0.2439 -0.2787 0.3757 1.00 0.0562 Uiso H
H20 0.1002 -0.2427 0.3481 1.00 0.0562 Uiso H

loop_
_atom_type_symbol
_atom_type_oxidation_number
_atom_type_number_in_cell
_atom_type_scat_dispersion_real
_atom_type_scat_dispersion_imag
_atom_type_scat_source
IR 0 12 -2.066 7.9900 'International Tables Vol IV Table 2.2A'
SN 0 2 -.8730 1.4240 'International Tables Vol IV Table 2.2A'
CL 0 10 0.1320 0.1590 'International Tables Vol IV Table 2.2A'
O 0 30 0.0080 0.0060 'International Tables Vol IV Table 2.2A'
N 0 2 0.0040 0.0030 'International Tables Vol IV Table 2.2A'
C 0 64 0.0020 0.0020 'International Tables Vol IV Table 2.2A'
H 0 44 0.0000 0.0000 'International Tables Vol IV Table 2.2A'

loop_
_geom_angle_atom_site_label_1
_geom_angle_atom_site_label_2
_geom_angle_atom_site_label_3
_geom_angle
_geom_angle_site_symmetry_1
_geom_angle_site_symmetry_2
_geom_angle_site_symmetry_3
_geom_angle_publ_flag
IR2 IR1 IR3 59.8(1) 1_555 1_555 1_555 yes
IR2 IR1 IR4 89.5(1) 1_555 1_555 1_555 yes
IR2 IR1 IR6 59.5(1) 1_555 1_555 1_555 yes
IR2 IR1 SN 60.3(1) 1_555 1_555 1_555 yes
IR2 IR1 C1 149.9(2) 1_555 1_555 1_555 yes
IR2 IR1 C2 97.7(2) 1_555 1_555 1_555 yes
IR2 IR1 C13 111.2(2) 1_555 1_555 1_555 yes
IR3 IR1 IR4 59.2(1) 1_555 1_555 1_555 yes
IR3 IR1 IR6 89.3(1) 1_555 1_555 1_555 yes
IR3 IR1 SN 59.5(1) 1_555 1_555 1_555 yes
IR3 IR1 C1 97.1(2) 1_555 1_555 1_555 yes
IR3 IR1 C2 149.5(2) 1_555 1_555 1_555 yes
IR3 IR1 C13 110.4(2) 1_555 1_555 1_555 yes
IR4 IR1 IR6 60.1(1) 1_555 1_555 1_555 yes
IR4 IR1 SN 118.7(1) 1_555 1_555 1_555 yes
IR4 IR1 C1 94.6(2) 1_555 1_555 1_555 yes
IR4 IR1 C2 147.2(2) 1_555 1_555 1_555 yes
IR4 IR1 C13 51.6(2) 1_555 1_555 1_555 yes
IR6 IR1 SN 119.8(1) 1_555 1_555 1_555 yes
IR6 IR1 C1 145.7(2) 1_555 1_555 1_555 yes
IR6 IR1 C2 96.4(2) 1_555 1_555 1_555 yes
IR6 IR1 C13 52.2(2) 1_555 1_555 1_555 yes
SN IR1 C1 92.0(2) 1_555 1_555 1_555 yes
SN IR1 C2 92.2(2) 1_555 1_555 1_555 yes
SN IR1 C13 168.8(2) 1_555 1_555 1_555 yes
C1 IR1 C2 94.9(3) 1_555 1_555 1_555 yes
C1 IR1 C13 94.4(3) 1_555 1_555 1_555 yes
C2 IR1 C13 96.4(3) 1_555 1_555 1_555 yes
IR1 IR2 IR3 60.5(1) 1_555 1_555 1_555 yes
IR1 IR2 IR5 89.6(1) 1_555 1_555 1_555 yes
IR1 IR2 IR6 59.4(1) 1_555 1_555 1_555 yes
IR1 IR2 SN 58.5(1) 1_555 1_555 1_555 yes
IR1 IR2 C3 97.3(2) 1_555 1_555 1_555 yes
IR1 IR2 C4 149.4(2) 1_555 1_555 1_555 yes
IR1 IR2 C14 109.7(2) 1_555 1_555 1_555 yes
IR3 IR2 IR5 59.3(1) 1_555 1_555 1_555 yes
IR3 IR2 IR6 89.7(1) 1_555 1_555 1_555 yes
IR3 IR2 SN 59.2(1) 1_555 1_555 1_555 yes
IR3 IR2 C3 149.2(2) 1_555 1_555 1_555 yes
IR3 IR2 C4 96.3(2) 1_555 1_555 1_555 yes
IR3 IR2 C14 110.8(1) 1_555 1_555 1_555 yes
IR5 IR2 IR6 59.9(1) 1_555 1_555 1_555 yes
IR5 IR2 SN 118.5(1) 1_555 1_555 1_555 yes
IR5 IR2 C3 147.6(2) 1_555 1_555 1_555 yes
IR5 IR2 C4 95.0(2) 1_555 1_555 1_555 yes
IR5 IR2 C14 52.0(1) 1_555 1_555 1_555 yes
IR6 IR2 SN 117.9(1) 1_555 1_555 1_555 yes
IR6 IR2 C3 96.9(2) 1_555 1_555 1_555 yes
IR6 IR2 C4 146.2(2) 1_555 1_555 1_555 yes
IR6 IR2 C14 50.5(2) 1_555 1_555 1_555 yes
SN IR2 C3 91.6(2) 1_555 1_555 1_555 yes
SN IR2 C4 93.2(2) 1_555 1_555 1_555 yes
SN IR2 C14 166.7(2) 1_555 1_555 1_555 yes
C3 IR2 C4 94.8(3) 1_555 1_555 1_555 yes
C3 IR2 C14 96.2(2) 1_555 1_555 1_555 yes
C4 IR2 C14 96.8(2) 1_555 1_555 1_555 yes
IR1 IR3 IR2 59.7(1) 1_555 1_555 1_555 yes
IR1 IR3 IR4 59.1(1) 1_555 1_555 1_555 yes
IR1 IR3 IR5 89.3(1) 1_555 1_555 1_555 yes
IR1 IR3 SN 58.5(1) 1_555 1_555 1_555 yes
IR1 IR3 C5 147.8(2) 1_555 1_555 1_555 yes
IR1 IR3 C6 99.1(2) 1_555 1_555 1_555 yes
IR1 IR3 C15 110.2(2) 1_555 1_555 1_555 yes
IR2 IR3 IR4 89.4(1) 1_555 1_555 1_555 yes
IR2 IR3 IR5 59.5(1) 1_555 1_555 1_555 yes
IR2 IR3 SN 60.0(1) 1_555 1_555 1_555 yes
IR2 IR3 C5 96.5(2) 1_555 1_555 1_555 yes
IR2 IR3 C6 150.0(2) 1_555 1_555 1_555 yes
IR2 IR3 C15 110.3(2) 1_555 1_555 1_555 yes
IR4 IR3 IR5 60.1(1) 1_555 1_555 1_555 yes
IR4 IR3 SN 117.6(1) 1_555 1_555 1_555 yes
IR4 IR3 C5 148.6(2) 1_555 1_555 1_555 yes
IR4 IR3 C6 97.3(2) 1_555 1_555 1_555 yes
IR4 IR3 C15 51.6(2) 1_555 1_555 1_555 yes
IR5 IR3 SN 119.5(1) 1_555 1_555 1_555 yes
IR5 IR3 C5 96.7(2) 1_555 1_555 1_555 yes
IR5 IR3 C6 147.2(2) 1_555 1_555 1_555 yes
IR5 IR3 C15 51.3(1) 1_555 1_555 1_555 yes
SN IR3 C5 91.6(2) 1_555 1_555 1_555 yes
SN IR3 C6 91.4(2) 1_555 1_555 1_555 yes
SN IR3 C15 167.3(2) 1_555 1_555 1_555 yes
C5 IR3 C6 92.8(3) 1_555 1_555 1_555 yes
C5 IR3 C15 97.9(2) 1_555 1_555 1_555 yes
C6 IR3 C15 96.4(2) 1_555 1_555 1_555 yes
IR1 IR4 IR3 61.8(1) 1_555 1_555 1_555 yes
IR1 IR4 IR5 90.7(1) 1_555 1_555 1_555 yes
IR1 IR4 IR6 60.0(1) 1_555 1_555 1_555 yes
IR1 IR4 C7 96.7(2) 1_555 1_555 1_555 yes
IR1 IR4 C8 145.8(2) 1_555 1_555 1_555 yes
IR1 IR4 C13 50.7(2) 1_555 1_555 1_555 yes
IR1 IR4 C15 110.9(1) 1_555 1_555 1_555 yes
IR3 IR4 IR5 60.0(1) 1_555 1_555 1_555 yes
IR3 IR4 IR6 90.7(1) 1_555 1_555 1_555 yes
IR3 IR4 C7 93.8(2) 1_555 1_555 1_555 yes
IR3 IR4 C8 149.2(2) 1_555 1_555 1_555 yes
IR3 IR4 C13 112.1(2) 1_555 1_555 1_555 yes
IR3 IR4 C15 49.6(1) 1_555 1_555 1_555 yes
IR5 IR4 IR6 59.9(1) 1_555 1_555 1_555 yes
IR5 IR4 C7 144.9(2) 1_555 1_555 1_555 yes
IR5 IR4 C8 98.2(2) 1_555 1_555 1_555 yes
IR5 IR4 C13 111.5(2) 1_555 1_555 1_555 yes
IR5 IR4 C15 50.8(1) 1_555 1_555 1_555 yes
IR6 IR4 C7 150.2(2) 1_555 1_555 1_555 yes
IR6 IR4 C8 96.3(2) 1_555 1_555 1_555 yes
IR6 IR4 C13 52.0(2) 1_555 1_555 1_555 yes
IR6 IR4 C15 110.2(1) 1_555 1_555 1_555 yes
C7 IR4 C8 94.8(3) 1_555 1_555 1_555 yes
C7 IR4 C13 99.5(2) 1_555 1_555 1_555 yes
C7 IR4 C15 94.9(2) 1_555 1_555 1_555 yes
C8 IR4 C13 95.6(2) 1_555 1_555 1_555 yes
C8 IR4 C15 100.1(2) 1_555 1_555 1_555 yes
C13 IR4 C15 157.8(2) 1_555 1_555 1_555 yes
IR2 IR5 IR3 61.1(1) 1_555 1_555 1_555 yes
IR2 IR5 IR4 90.2(1) 1_555 1_555 1_555 yes
IR2 IR5 IR6 60.0(1) 1_555 1_555 1_555 yes
IR2 IR5 C9 95.8(2) 1_555 1_555 1_555 yes
IR2 IR5 C10 150.6(2) 1_555 1_555 1_555 yes
IR2 IR5 C14 48.5(1) 1_555 1_555 1_555 yes
IR2 IR5 C15 110.3(1) 1_555 1_555 1_555 yes
IR3 IR5 IR4 59.9(1) 1_555 1_555 1_555 yes
IR3 IR5 IR6 90.8(1) 1_555 1_555 1_555 yes
IR3 IR5 C9 97.7(2) 1_555 1_555 1_555 yes
IR3 IR5 C10 144.8(2) 1_555 1_555 1_555 yes
IR3 IR5 C14 109.2(1) 1_555 1_555 1_555 yes
IR3 IR5 C15 49.6(1) 1_555 1_555 1_555 yes
IR4 IR5 IR6 60.0(1) 1_555 1_555 1_555 yes
IR4 IR5 C9 150.0(2) 1_555 1_555 1_555 yes
IR4 IR5 C10 95.9(2) 1_555 1_555 1_555 yes
IR4 IR5 C14 109.3(2) 1_555 1_555 1_555 yes
IR4 IR5 C15 51.2(2) 1_555 1_555 1_555 yes
IR6 IR5 C9 146.1(2) 1_555 1_555 1_555 yes
IR6 IR5 C10 98.7(2) 1_555 1_555 1_555 yes
IR6 IR5 C14 50.0(2) 1_555 1_555 1_555 yes
IR6 IR5 C15 110.7(1) 1_555 1_555 1_555 yes
C9 IR5 C10 93.1(3) 1_555 1_555 1_555 yes
C9 IR5 C14 96.4(2) 1_555 1_555 1_555 yes
C9 IR5 C15 99.5(3) 1_555 1_555 1_555 yes
C10 IR5 C14 102.7(2) 1_555 1_555 1_555 yes
C10 IR5 C15 95.6(2) 1_555 1_555 1_555 yes
C14 IR5 C15 155.0(2) 1_555 1_555 1_555 yes
IR1 IR6 IR2 61.1(1) 1_555 1_555 1_555 yes
IR1 IR6 IR4 59.8(1) 1_555 1_555 1_555 yes
IR1 IR6 IR5 90.7(1) 1_555 1_555 1_555 yes
IR1 IR6 C11 96.4(2) 1_555 1_555 1_555 yes
IR1 IR6 C12 148.7(2) 1_555 1_555 1_555 yes
IR1 IR6 C13 50.5(2) 1_555 1_555 1_555 yes
IR1 IR6 C14 109.7(2) 1_555 1_555 1_555 yes
IR2 IR6 IR4 90.3(1) 1_555 1_555 1_555 yes
IR2 IR6 IR5 60.1(1) 1_555 1_555 1_555 yes
IR2 IR6 C11 97.9(2) 1_555 1_555 1_555 yes
IR2 IR6 C12 146.2(2) 1_555 1_555 1_555 yes
IR2 IR6 C13 111.2(2) 1_555 1_555 1_555 yes
IR2 IR6 C14 48.9(2) 1_555 1_555 1_555 yes
IR4 IR6 IR5 60.1(1) 1_555 1_555 1_555 yes
IR4 IR6 C11 146.8(2) 1_555 1_555 1_555 yes
IR4 IR6 C12 97.4(2) 1_555 1_555 1_555 yes
IR4 IR6 C13 51.2(2) 1_555 1_555 1_555 yes
IR4 IR6 C14 111.1(1) 1_555 1_555 1_555 yes
IR5 IR6 C11 149.6(2) 1_555 1_555 1_555 yes
IR5 IR6 C12 95.7(2) 1_555 1_555 1_555 yes
IR5 IR6 C13 110.9(2) 1_555 1_555 1_555 yes
IR5 IR6 C14 51.8(1) 1_555 1_555 1_555 yes
C11 IR6 C12 93.5(3) 1_555 1_555 1_555 yes
C11 IR6 C13 96.2(3) 1_555 1_555 1_555 yes
C11 IR6 C14 98.1(3) 1_555 1_555 1_555 yes
C12 IR6 C13 99.0(2) 1_555 1_555 1_555 yes
C12 IR6 C14 98.2(2) 1_555 1_555 1_555 yes
C13 IR6 C14 156.9(2) 1_555 1_555 1_555 yes
IR1 SN IR2 61.1(1) 1_555 1_555 1_555 yes
IR1 SN IR3 62.0(1) 1_555 1_555 1_555 yes
IR1 SN CL1 161.7(1) 1_555 1_555 1_555 yes
IR1 SN CL2 100.1(1) 1_555 1_555 1_555 yes
IR1 SN CL3 103.8(1) 1_555 1_555 1_555 yes
IR2 SN IR3 60.9(1) 1_555 1_555 1_555 yes
IR2 SN CL1 104.6(1) 1_555 1_555 1_555 yes
IR2 SN CL2 158.6(1) 1_555 1_555 1_555 yes
IR2 SN CL3 102.9(1) 1_555 1_555 1_555 yes
IR3 SN CL1 101.7(1) 1_555 1_555 1_555 yes
IR3 SN CL2 102.3(1) 1_555 1_555 1_555 yes
IR3 SN CL3 161.7(1) 1_555 1_555 1_555 yes
CL1 SN CL2 91.2(1) 1_555 1_555 1_555 yes
CL1 SN CL3 90.2(1) 1_555 1_555 1_555 yes
CL2 SN CL3 91.2(1) 1_555 1_555 1_555 yes
CL6 CL4 CL7 92.3(18) 1_555 1_555 1_555 yes
CL6 CL4 C201 56.5(13) 1_555 1_555 1_555 yes
CL7 CL4 C201 48.1(11) 1_555 1_555 1_555 yes
CL7 CL5 C201 71.7(17) 1_555 1_555 1_555 yes
CL4 CL6 C201 80.8(15) 1_555 1_555 1_555 yes
CL4 CL7 CL5 112.4(19) 1_555 1_555 1_555 yes
CL4 CL7 C201 50.4(12) 1_555 1_555 1_555 yes
CL5 CL7 C201 73.7(16) 1_555 1_555 1_555 yes
C101 N C111 106.9(4) 1_555 1_555 1_555 yes
C101 N C121 111.4(5) 1_555 1_555 1_555 yes
C101 N C131 110.2(4) 1_555 1_555 1_555 yes
C111 N C121 110.6(4) 1_555 1_555 1_555 yes
C111 N C131 109.7(5) 1_555 1_555 1_555 yes
C121 N C131 108.1(5) 1_555 1_555 1_555 yes
IR1 C1 O1 177.4(7) 1_555 1_555 1_555 yes
IR1 C2 O2 176.6(7) 1_555 1_555 1_555 yes
IR2 C3 O3 177.3(6) 1_555 1_555 1_555 yes
IR2 C4 O4 176.9(5) 1_555 1_555 1_555 yes
IR3 C5 O5 177.1(6) 1_555 1_555 1_555 yes
IR3 C6 O6 176.0(6) 1_555 1_555 1_555 yes
IR4 C7 O7 175.8(6) 1_555 1_555 1_555 yes
IR4 C8 O8 178.0(5) 1_555 1_555 1_555 yes
IR5 C9 O9 179.4(6) 1_555 1_555 1_555 yes
IR5 C10 O10 176.5(6) 1_555 1_555 1_555 yes
IR6 C11 O11 178.0(7) 1_555 1_555 1_555 yes
IR6 C12 O12 176.2(5) 1_555 1_555 1_555 yes
IR1 C13 IR4 77.6(2) 1_555 1_555 1_555 yes
IR1 C13 IR6 77.3(2) 1_555 1_555 1_555 yes
IR1 C13 O13 132.8(4) 1_555 1_555 1_555 yes
IR4 C13 IR6 76.8(2) 1_555 1_555 1_555 yes
IR4 C13 O13 134.4(5) 1_555 1_555 1_555 yes
IR6 C13 O13 134.4(5) 1_555 1_555 1_555 yes
IR2 C14 IR5 79.4(2) 1_555 1_555 1_555 yes
IR2 C14 IR6 80.6(2) 1_555 1_555 1_555 yes
IR2 C14 O14 133.0(5) 1_555 1_555 1_555 yes
IR5 C14 IR6 78.1(2) 1_555 1_555 1_555 yes
IR5 C14 O14 131.3(4) 1_555 1_555 1_555 yes
IR6 C14 O14 133.0(5) 1_555 1_555 1_555 yes
IR3 C15 IR4 78.8(2) 1_555 1_555 1_555 yes
IR3 C15 IR5 79.1(2) 1_555 1_555 1_555 yes
IR3 C15 O15 133.5(5) 1_555 1_555 1_555 yes
IR4 C15 IR5 78.0(2) 1_555 1_555 1_555 yes
IR4 C15 O15 132.6(5) 1_555 1_555 1_555 yes
IR5 C15 O15 132.7(4) 1_555 1_555 1_555 yes
N C101 C102 114.4(5) 1_555 1_555 1_555 yes
C101 C102 C103 120.0(6) 1_555 1_555 1_555 yes
C101 C102 C107 121.2(6) 1_555 1_555 1_555 yes
C103 C102 C107 118.8(6) 1_555 1_555 1_555 yes
C102 C103 C104 120.3(7) 1_555 1_555 1_555 yes
C103 C104 C105 121.0(7) 1_555 1_555 1_555 yes
C104 C105 C106 120.0(7) 1_555 1_555 1_555 yes
C105 C106 C107 120.8(8) 1_555 1_555 1_555 yes
C102 C107 C106 119.1(6) 1_555 1_555 1_555 yes
N C111 C112 115.3(5) 1_555 1_555 1_555 yes
C111 C112 C113 119.5(6) 1_555 1_555 1_555 yes
C111 C112 C117 119.1(7) 1_555 1_555 1_555 yes
C113 C112 C117 121.4(7) 1_555 1_555 1_555 yes
C112 C113 C114 118.4(8) 1_555 1_555 1_555 yes
C113 C114 C115 120.0(10) 1_555 1_555 1_555 yes
C114 C115 C116 120.3(9) 1_555 1_555 1_555 yes
C115 C116 C117 120.5(10) 1_555 1_555 1_555 yes
C112 C117 C116 119.3(10) 1_555 1_555 1_555 yes
CL4 C201 CL5 107.7(14) 1_555 1_555 1_555 yes
CL4 C201 CL6 42.7(10) 1_555 1_555 1_555 yes
CL4 C201 CL7 81.5(15) 1_555 1_555 1_555 yes
CL5 C201 CL6 115.2(13) 1_555 1_555 1_555 yes
CL5 C201 CL7 34.6(10) 1_555 1_555 1_555 yes
CL6 C201 CL7 109.5(15) 1_555 1_555 1_555 yes

loop_
_geom_bond_atom_site_label_1
_geom_bond_atom_site_label_2
_geom_bond_distance
_geom_bond_site_symmetry_1
_geom_bond_site_symmetry_2
_geom_bond_publ_flag
IR1 IR2 2.822(1) 1_555 1_555 yes
IR1 IR3 2.846(1) 1_555 1_555 yes
IR1 IR4 2.771(1) 1_555 1_555 yes
IR1 IR6 2.776(1) 1_555 1_555 yes
IR1 SN 2.748(1) 1_555 1_555 yes
IR1 C1 1.859(6) 1_555 1_555 yes
IR1 C2 1.874(6) 1_555 1_555 yes
IR1 C13 2.196(7) 1_555 1_555 yes
IR2 IR3 2.825(1) 1_555 1_555 yes
IR2 IR5 2.780(1) 1_555 1_555 yes
IR2 IR6 2.777(1) 1_555 1_555 yes
IR2 SN 2.800(1) 1_555 1_555 yes
IR2 C3 1.880(5) 1_555 1_555 yes
IR2 C4 1.878(6) 1_555 1_555 yes
IR2 C14 2.120(6) 1_555 1_555 yes
IR3 IR4 2.774(1) 1_555 1_555 yes
IR3 IR5 2.775(1) 1_555 1_555 yes
IR3 SN 2.777(1) 1_555 1_555 yes
IR3 C5 1.893(7) 1_555 1_555 yes
IR3 C6 1.879(7) 1_555 1_555 yes
IR3 C15 2.153(5) 1_555 1_555 yes
IR4 IR5 2.780(1) 1_555 1_555 yes
IR4 IR6 2.779(1) 1_555 1_555 yes
IR4 C7 1.875(6) 1_555 1_555 yes
IR4 C8 1.907(6) 1_555 1_555 yes
IR4 C13 2.224(6) 1_555 1_555 yes
IR4 C15 2.215(6) 1_555 1_555 yes
IR5 IR6 2.774(1) 1_555 1_555 yes
IR5 C9 1.872(7) 1_555 1_555 yes
IR5 C10 1.896(6) 1_555 1_555 yes
IR5 C14 2.229(5) 1_555 1_555 yes
IR5 C15 2.204(5) 1_555 1_555 yes
IR6 C11 1.895(6) 1_555 1_555 yes
IR6 C12 1.868(6) 1_555 1_555 yes
IR6 C13 2.249(6) 1_555 1_555 yes
IR6 C14 2.172(6) 1_555 1_555 yes
SN CL1 2.409(2) 1_555 1_555 yes
SN CL2 2.423(2) 1_555 1_555 yes
SN CL3 2.420(2) 1_555 1_555 yes
CL4 CL6 1.245(24) 1_555 1_555 yes
CL4 CL7 2.325(42) 1_555 1_555 yes
CL4 C201 1.811(35) 1_555 1_555 yes
CL5 CL7 1.047(27) 1_555 1_555 yes
CL5 C201 1.769(24) 1_555 1_555 yes
CL6 C201 1.530(23) 1_555 1_555 yes
CL7 C201 1.751(33) 1_555 1_555 yes
O1 C1 1.139(8) 1_555 1_555 yes
O2 C2 1.159(8) 1_555 1_555 yes
O3 C3 1.133(7) 1_555 1_555 yes
O4 C4 1.137(8) 1_555 1_555 yes
O5 C5 1.121(9) 1_555 1_555 yes
O6 C6 1.108(9) 1_555 1_555 yes
O7 C7 1.141(7) 1_555 1_555 yes
O8 C8 1.127(8) 1_555 1_555 yes
O9 C9 1.133(9) 1_555 1_555 yes
O10 C10 1.114(7) 1_555 1_555 yes
O11 C11 1.116(7) 1_555 1_555 yes
O12 C12 1.153(8) 1_555 1_555 yes
O13 C13 1.127(8) 1_555 1_555 yes
O14 C14 1.181(7) 1_555 1_555 yes
O15 C15 1.173(6) 1_555 1_555 yes
N C101 1.510(8) 1_555 1_555 yes
N C111 1.536(8) 1_555 1_555 yes
N C121 1.507(8) 1_555 1_555 yes
N C131 1.481(8) 1_555 1_555 yes
C101 C102 1.514(9) 1_555 1_555 yes
C102 C103 1.398(9) 1_555 1_555 yes
C102 C107 1.392(11) 1_555 1_555 yes
C103 C104 1.369(10) 1_555 1_555 yes
C104 C105 1.358(13) 1_555 1_555 yes
C105 C106 1.364(11) 1_555 1_555 yes
C106 C107 1.398(10) 1_555 1_555 yes
C111 C112 1.493(9) 1_555 1_555 yes
C112 C113 1.362(12) 1_555 1_555 yes
C112 C117 1.383(11) 1_555 1_555 yes
C113 C114 1.384(12) 1_555 1_555 yes
C114 C115 1.384(15) 1_555 1_555 yes
C115 C116 1.352(18) 1_555 1_555 yes
C116 C117 1.359(13) 1_555 1_555 yes
